data_4071817
loop_
_publ_author_name
'Moret, Marc-Etienne'
'Chen, Peter'

_publ_section_title
;
 Mononuclear Organometallic Platinum(II) Complexes and
 Platinum(II)&#x2212;Copper(I) Mixed Complexes from Symmetrical
 3,5-Bis(iminoacetyl)pyrazolate Ligands
;
_journal_issue 19
_journal_name_full Organometallics
_journal_page_first 4903
_journal_paper_doi 10.1021/om800403y
_journal_volume 27
_journal_year 2008
_chemical_formula_moiety 'C68 H66 Cu2 N8 O4 Pt2'
_chemical_formula_sum 'C68 H66 Cu2 N8 O4 Pt2'
_chemical_formula_weight 1576.55
_chemical_name_systematic
;                                                                              
 ?                                                                             
;
_space_group_IT_number 2
_symmetry_cell_setting triclinic
_symmetry_space_group_name_Hall '-P 1'
_symmetry_space_group_name_H-M 'P -1'
_atom_sites_solution_hydrogens geom
_atom_sites_solution_primary direct
_atom_sites_solution_secondary difmap
_audit_creation_method SHELXL-97
_cell_angle_alpha 112.169(11)
_cell_angle_beta 95.433(10)
_cell_angle_gamma 108.142(11)
_cell_formula_units_Z 2
_cell_length_a 11.3102(12)
_cell_length_b 16.5428(13)
_cell_length_c 18.7782(13)
_cell_measurement_reflns_used 27159
_cell_measurement_temperature 220(2)
_cell_measurement_theta_max 27.50
_cell_measurement_theta_min 2.98
_cell_volume 3000.8(6)
_computing_cell_refinement 'HKL Scalepack (Otwinowski & Minor 1997)'
_computing_data_collection 'Kappa CCD'
_computing_data_reduction 'Denzo + Scalepak (Otwinowski & Minor, 1997)'
_computing_molecular_graphics 'ORTEP (Johnson,1976)'
_computing_publication_material SHELXL97
_computing_structure_refinement 'SHELXL97 (Sheldrick, 1997)'
_computing_structure_solution 'SIR97 (Altomare et Al., 1997)'
_diffrn_ambient_temperature 220(2)
_diffrn_measured_fraction_theta_full .988
_diffrn_measured_fraction_theta_max .988
_diffrn_measurement_device_type 'Kappa CCD'
_diffrn_measurement_method CCD
_diffrn_radiation_monochromator graphite
_diffrn_radiation_source 'fine-focus sealed tube'
_diffrn_radiation_type MoK\a
_diffrn_radiation_wavelength 0.71070
_diffrn_reflns_av_R_equivalents 0.0698
_diffrn_reflns_av_sigmaI/netI 0.0782
_diffrn_reflns_limit_h_max 14
_diffrn_reflns_limit_h_min -14
_diffrn_reflns_limit_k_max 21
_diffrn_reflns_limit_k_min -21
_diffrn_reflns_limit_l_max 24
_diffrn_reflns_limit_l_min -23
_diffrn_reflns_number 24103
_diffrn_reflns_theta_full 27.50
_diffrn_reflns_theta_max 27.50
_diffrn_reflns_theta_min 2.98
_exptl_absorpt_coefficient_mu 5.403
_exptl_absorpt_correction_type none
_exptl_crystal_colour orange
_exptl_crystal_density_diffrn 1.745
_exptl_crystal_density_method 'not measured'
_exptl_crystal_description 'Cut fragment'
_exptl_crystal_F_000 1552
_exptl_crystal_size_max 0.15
_exptl_crystal_size_mid 0.13
_exptl_crystal_size_min 0.13
_refine_diff_density_max 2.186
_refine_diff_density_min -2.610
_refine_diff_density_rms .223
_refine_ls_extinction_coef 0.00117(16)
_refine_ls_extinction_expression Fc^*^=kFc[1+0.001xFc^2^\l^3^/sin(2\q)]^-1/4^
_refine_ls_extinction_method SHELXL97
_refine_ls_goodness_of_fit_ref 1.026
_refine_ls_hydrogen_treatment riding
_refine_ls_matrix_type full
_refine_ls_number_parameters 768
_refine_ls_number_reflns 13645
_refine_ls_number_restraints 0
_refine_ls_restrained_S_all 1.026
_refine_ls_R_factor_all 0.0724
_refine_ls_R_factor_gt 0.0543
_refine_ls_shift/su_max 0.001
_refine_ls_shift/su_mean 0.000
_refine_ls_structure_factor_coef Fsqd
_refine_ls_weighting_details 'calc w=1/[\s^2^(Fo^2^)+(0.0844P)^2^+4.0315P] where P=(Fo^2^+2Fc^2^)/3'
_refine_ls_weighting_scheme calc
_refine_ls_wR_factor_gt 0.1365
_refine_ls_wR_factor_ref 0.1495
_reflns_number_gt 10661
_reflns_number_total 13645
_reflns_threshold_expression >2sigma(I)
_cod_data_source_file om800403y_si_001.cif
_cod_data_source_block moret20_ch_07
_cod_depositor_comments
;
The following automatic conversions were performed:

'_symmetry_cell_setting' value 'Triclinic' changed to 'triclinic'
according to /home/saulius/struct/CIF-dictionaries/cif_core.dic
dictionary named 'cif_core.dic' version 2.4.1 from 2010-06-29.

Automatic conversion script
Id: cif_fix_values 1715 2011-07-08 13:25:40Z adriana 
;
_cod_database_code 4071817

loop_
_symmetry_equiv_pos_as_xyz
'x, y, z'
'-x, -y, -z'

loop_
_atom_site_label
_atom_site_type_symbol
_atom_site_fract_x
_atom_site_fract_y
_atom_site_fract_z
_atom_site_U_iso_or_equiv
_atom_site_adp_type
_atom_site_occupancy
_atom_site_calc_flag
_atom_site_refinement_flags
Pt1 Pt 0.99292(2) 0.400581(18) 0.162271(14) 0.02385(9) Uani 1 d .
Pt2 Pt 0.61875(2) 0.307473(18) 0.298903(14) 0.02551(9) Uani 1 d .
Cu1 Cu 0.81760(8) 0.39425(7) 0.24699(5) 0.0341(2) Uani 1 d .
Cu2 Cu 0.76469(8) 0.54698(6) 0.25022(5) 0.02928(19) Uani 1 d .
O20 O 1.1381(7) 0.0380(5) -0.0852(4) 0.064(2) Uani 1 d .
O33 O 0.3165(6) 0.7637(5) 0.3074(4) 0.0543(16) Uani 1 d .
O50 O 0.2871(9) 0.0256(5) 0.4687(5) 0.078(2) Uani 1 d .
O61 O 1.0067(6) 0.9988(4) 0.2677(4) 0.0520(16) Uani 1 d .
N7 N 0.6768(5) 0.4518(4) 0.3600(3) 0.0270(12) Uani 1 d .
N8 N 0.7343(6) 0.5260(4) 0.3453(3) 0.0283(12) Uani 1 d .
N9 N 0.8210(5) 0.5142(4) 0.1510(3) 0.0242(11) Uani 1 d .
N10 N 0.8869(5) 0.4602(4) 0.1188(3) 0.0254(11) Uani 1 d .
N13 N 0.9750(5) 0.3367(4) 0.0379(3) 0.0302(13) Uani 1 d .
N25 N 0.6416(5) 0.5842(4) 0.1798(3) 0.0280(12) Uani 1 d .
N37 N 0.8382(6) 0.6934(4) 0.3425(3) 0.0309(13) Uani 1 d .
N43 N 0.5831(5) 0.3244(4) 0.4113(3) 0.0276(12) Uani 1 d .
C1 C 0.6334(6) 0.2965(5) 0.1893(4) 0.0283(14) Uani 1 d .
C2 C 0.6829(8) 0.2349(6) 0.1372(5) 0.046(2) Uani 1 d .
H2 H 0.7266 0.2053 0.1573 0.056 Uiso 1 calc R
C3 C 0.6700(11) 0.2169(7) 0.0593(6) 0.062(3) Uani 1 d .
H3 H 0.7054 0.1760 0.0275 0.075 Uiso 1 calc R
C4 C 0.6077(11) 0.2565(9) 0.0271(5) 0.071(4) Uani 1 d .
H4 H 0.5999 0.2433 -0.0268 0.085 Uiso 1 calc R
C5 C 0.5527(9) 0.3192(8) 0.0747(6) 0.064(3) Uani 1 d .
H5 H 0.5073 0.3464 0.0525 0.077 Uiso 1 calc R
C6 C 0.5691(8) 0.3386(7) 0.1556(5) 0.0427(19) Uani 1 d .
H6 H 0.5360 0.3809 0.1879 0.051 Uiso 1 calc R
C11 C 0.8664(6) 0.4368(5) 0.0400(4) 0.0239(13) Uani 1 d .
C12 C 0.9173(6) 0.3680(5) -0.0039(4) 0.0289(15) Uani 1 d .
C14 C 1.0212(7) 0.2641(5) 0.0021(4) 0.0290(14) Uani 1 d .
C15 C 0.9357(7) 0.1730(6) -0.0521(5) 0.0378(17) Uani 1 d .
H15 H 0.8490 0.1620 -0.0693 0.045 Uiso 1 calc R
C16 C 0.9787(9) 0.0998(6) -0.0801(5) 0.046(2) Uani 1 d .
H16 H 0.9214 0.0393 -0.1163 0.055 Uiso 1 calc R
C17 C 1.1065(9) 0.1159(6) -0.0545(5) 0.045(2) Uani 1 d .
C18 C 1.1920(8) 0.2047(5) -0.0008(4) 0.0357(16) Uani 1 d .
H18 H 1.2788 0.2158 0.0161 0.043 Uiso 1 calc R
C19 C 1.1473(7) 0.2757(6) 0.0269(5) 0.0391(18) Uani 1 d .
H19 H 1.2048 0.3353 0.0647 0.047 Uiso 1 calc R
C21 C 1.2641(13) 0.0456(10) -0.0554(9) 0.094(5) Uani 1 d .
H21A H 1.3260 0.0857 -0.0722 0.141 Uiso 1 calc R
H21B H 1.2683 -0.0165 -0.0758 0.141 Uiso 1 calc R
H21C H 1.2835 0.0727 0.0021 0.141 Uiso 1 calc R
C22 C 0.9047(8) 0.3362(6) -0.0921(4) 0.0388(18) Uani 1 d .
H22A H 0.9634 0.3046 -0.1085 0.058 Uiso 1 calc R
H22B H 0.9253 0.3906 -0.1038 0.058 Uiso 1 calc R
H22C H 0.8175 0.2931 -0.1204 0.058 Uiso 1 calc R
C23 C 0.7863(6) 0.4778(5) 0.0191(4) 0.0262(14) Uani 1 d .
C24 C 0.7587(6) 0.5258(5) 0.0902(4) 0.0276(14) Uani 1 d .
C25 C 0.6717(7) 0.5764(5) 0.1135(4) 0.0298(15) Uani 1 d .
C27 C 0.5652(7) 0.6366(5) 0.2126(4) 0.0310(15) Uani 1 d .
C28 C 0.5845(7) 0.7248(5) 0.2203(5) 0.0345(16) Uani 1 d .
H28 H 0.6532 0.7554 0.2034 0.041 Uiso 1 calc R
C29 C 0.5049(8) 0.7718(6) 0.2527(5) 0.0417(18) Uani 1 d .
H29 H 0.5205 0.8332 0.2577 0.050 Uiso 1 calc R
C30 C 0.4025(8) 0.7265(6) 0.2772(5) 0.0388(18) Uani 1 d .
C31 C 0.3864(8) 0.6383(6) 0.2738(5) 0.0414(18) Uani 1 d .
H31 H 0.3210 0.6088 0.2935 0.050 Uiso 1 calc R
C32 C 0.4667(7) 0.5935(6) 0.2414(5) 0.0369(17) Uani 1 d .
H32 H 0.4546 0.5335 0.2387 0.044 Uiso 1 calc R
C34 C 0.3274(9) 0.8532(7) 0.3080(6) 0.055(2) Uani 1 d .
H34A H 0.4123 0.8996 0.3378 0.083 Uiso 1 calc R
H34B H 0.2636 0.8733 0.3326 0.083 Uiso 1 calc R
H34C H 0.3134 0.8467 0.2540 0.083 Uiso 1 calc R
C35 C 0.6277(9) 0.6166(7) 0.0612(5) 0.051(2) Uani 1 d .
H35A H 0.5936 0.5682 0.0071 0.077 Uiso 1 calc R
H35B H 0.6996 0.6687 0.0631 0.077 Uiso 1 calc R
H35C H 0.5614 0.6388 0.0796 0.077 Uiso 1 calc R
C36 C 0.7370(8) 0.4648(6) -0.0623(4) 0.0368(17) Uani 1 d .
H36A H 0.8083 0.4888 -0.0832 0.055 Uiso 1 calc R
H36B H 0.6806 0.4989 -0.0607 0.055 Uiso 1 calc R
H36C H 0.6899 0.3984 -0.0961 0.055 Uiso 1 calc R
C38 C 0.8432(7) 0.6964(5) 0.4122(4) 0.0318(15) Uani 1 d .
C39 C 0.7790(7) 0.6055(5) 0.4150(4) 0.0266(14) Uani 1 d .
C40 C 0.7469(7) 0.5830(6) 0.4774(4) 0.0316(15) Uani 1 d .
C41 C 0.6821(7) 0.4847(5) 0.4393(4) 0.0287(14) Uani 1 d .
C42 C 0.6200(7) 0.4130(5) 0.4653(4) 0.0292(15) Uani 1 d .
C44 C 0.5149(7) 0.2493(5) 0.4293(4) 0.0311(15) Uani 1 d .
C45 C 0.3939(7) 0.1870(5) 0.3811(4) 0.0329(15) Uani 1 d .
H45 H 0.3605 0.1958 0.3380 0.039 Uiso 1 calc R
C46 C 0.3212(8) 0.1124(6) 0.3950(5) 0.0402(18) Uani 1 d .
H46 H 0.2401 0.0709 0.3613 0.048 Uiso 1 calc R
C47 C 0.3678(10) 0.0994(6) 0.4579(5) 0.048(2) Uani 1 d .
C48 C 0.4888(9) 0.1581(7) 0.5054(5) 0.048(2) Uani 1 d .
H48 H 0.5230 0.1473 0.5470 0.058 Uiso 1 calc R
C49 C 0.5611(8) 0.2347(6) 0.4913(5) 0.0404(18) Uani 1 d .
H49 H 0.6421 0.2763 0.5252 0.049 Uiso 1 calc R
C51 C 0.3239(16) 0.0026(10) 0.5248(9) 0.098(5) Uani 1 d .
H51A H 0.3910 -0.0216 0.5125 0.118 Uiso 1 calc R
H51B H 0.2514 -0.0454 0.5277 0.118 Uiso 1 calc R
H51C H 0.3563 0.0578 0.5753 0.118 Uiso 1 calc R
C52 C 0.5934(8) 0.4413(6) 0.5466(4) 0.0378(17) Uani 1 d .
H52A H 0.5193 0.3915 0.5459 0.057 Uiso 1 calc R
H52B H 0.5765 0.4988 0.5616 0.057 Uiso 1 calc R
H52C H 0.6673 0.4519 0.5847 0.057 Uiso 1 calc R
C53 C 0.7752(10) 0.6479(6) 0.5641(4) 0.049(2) Uani 1 d .
H53A H 0.7264 0.6881 0.5710 0.073 Uiso 1 calc R
H53B H 0.8661 0.6865 0.5833 0.073 Uiso 1 calc R
H53C H 0.7515 0.6108 0.5937 0.073 Uiso 1 calc R
C54 C 0.9108(9) 0.7825(6) 0.4871(5) 0.048(2) Uani 1 d .
H54A H 0.9680 0.8311 0.4758 0.072 Uiso 1 calc R
H54B H 0.9600 0.7682 0.5226 0.072 Uiso 1 calc R
H54C H 0.8485 0.8046 0.5119 0.072 Uiso 1 calc R
C55 C 0.8840(7) 0.7754(5) 0.3295(4) 0.0305(15) Uani 1 d .
C56 C 0.9545(9) 0.7747(6) 0.2730(5) 0.0430(19) Uani 1 d .
H56 H 0.9755 0.7220 0.2471 0.052 Uiso 1 calc R
C57 C 0.9945(10) 0.8505(7) 0.2542(6) 0.053(2) Uani 1 d .
H57 H 1.0444 0.8497 0.2168 0.063 Uiso 1 calc R
C58 C 0.9616(8) 0.9272(6) 0.2901(5) 0.0380(17) Uani 1 d .
C59 C 0.8873(10) 0.9272(6) 0.3442(6) 0.050(2) Uani 1 d .
H59 H 0.8632 0.9787 0.3684 0.060 Uiso 1 calc R
C60 C 0.8481(9) 0.8511(6) 0.3631(5) 0.046(2) Uani 1 d .
H60 H 0.7963 0.8512 0.3994 0.055 Uiso 1 calc R
C62 C 0.9531(13) 1.0694(8) 0.2886(6) 0.068(3) Uani 1 d .
H62A H 0.8616 1.0405 0.2651 0.102 Uiso 1 calc R
H62B H 0.9930 1.1154 0.2693 0.102 Uiso 1 calc R
H62C H 0.9682 1.1004 0.3458 0.102 Uiso 1 calc R
C63 C 0.5690(8) 0.1684(5) 0.2539(4) 0.0342(16) Uani 1 d .
C64 C 0.4739(8) 0.1047(6) 0.1834(5) 0.0408(18) Uani 1 d .
H64 H 0.4313 0.1292 0.1563 0.049 Uiso 1 calc R
C65 C 0.4403(10) 0.0083(7) 0.1520(6) 0.061(3) Uani 1 d .
H65 H 0.3765 -0.0314 0.1047 0.073 Uiso 1 calc R
C66 C 0.5025(13) -0.0301(8) 0.1916(8) 0.073(3) Uani 1 d .
H66 H 0.4813 -0.0956 0.1704 0.087 Uiso 1 calc R
C67 C 0.5928(11) 0.0278(7) 0.2602(7) 0.064(3) Uani 1 d .
H67 H 0.6343 0.0022 0.2866 0.076 Uiso 1 calc R
C68 C 0.6254(9) 0.1262(6) 0.2924(5) 0.0445(19) Uani 1 d .
H68 H 0.6865 0.1648 0.3410 0.053 Uiso 1 calc R
C69 C 1.0188(6) 0.4773(5) 0.2792(4) 0.0244(13) Uani 1 d .
C70 C 1.0179(7) 0.4402(6) 0.3370(4) 0.0300(15) Uani 1 d .
H70 H 0.9938 0.3749 0.3201 0.036 Uiso 1 calc R
C71 C 1.0522(8) 0.4993(7) 0.4176(5) 0.0420(19) Uani 1 d .
H71 H 1.0491 0.4732 0.4543 0.050 Uiso 1 calc R
C72 C 1.0904(8) 0.5952(7) 0.4444(4) 0.044(2) Uani 1 d .
H72 H 1.1150 0.6346 0.4990 0.053 Uiso 1 calc R
C73 C 1.0924(7) 0.6335(6) 0.3891(5) 0.0384(18) Uani 1 d .
H73 H 1.1184 0.6990 0.4067 0.046 Uiso 1 calc R
C74 C 1.0562(7) 0.5751(5) 0.3090(4) 0.0316(15) Uani 1 d .
H74 H 1.0568 0.6021 0.2730 0.038 Uiso 1 calc R
C75 C 1.0899(7) 0.3299(6) 0.1891(4) 0.0330(16) Uani 1 d .
C76 C 1.0353(9) 0.2306(6) 0.1572(5) 0.0415(18) Uani 1 d .
H76 H 0.9495 0.1990 0.1279 0.050 Uiso 1 calc R
C77 C 1.1050(11) 0.1780(7) 0.1681(6) 0.053(2) Uani 1 d .
H77 H 1.0660 0.1121 0.1476 0.063 Uiso 1 calc R
C78 C 1.2313(12) 0.2239(9) 0.2091(6) 0.063(3) Uani 1 d .
H78 H 1.2799 0.1885 0.2139 0.076 Uiso 1 calc R
C79 C 1.2877(9) 0.3197(9) 0.2431(5) 0.057(3) Uani 1 d .
H79 H 1.3737 0.3500 0.2721 0.069 Uiso 1 calc R
C80 C 1.2172(7) 0.3725(6) 0.2344(4) 0.0367(17) Uani 1 d .
H80 H 1.2558 0.4386 0.2597 0.044 Uiso 1 calc R

loop_
_atom_site_aniso_label
_atom_site_aniso_U_11
_atom_site_aniso_U_22
_atom_site_aniso_U_33
_atom_site_aniso_U_23
_atom_site_aniso_U_13
_atom_site_aniso_U_12
Pt1 0.02333(14) 0.02853(15) 0.02239(13) 0.01129(11) 0.00647(9) 0.01246(11)
Pt2 0.02537(14) 0.03137(15) 0.02323(14) 0.01360(11) 0.00663(10) 0.01251(11)
Cu1 0.0239(4) 0.0429(5) 0.0361(4) 0.0181(4) 0.0109(3) 0.0110(4)
Cu2 0.0344(4) 0.0372(5) 0.0224(4) 0.0151(4) 0.0105(3) 0.0174(4)
O20 0.072(5) 0.048(4) 0.072(5) 0.011(4) 0.010(4) 0.042(4)
O33 0.055(4) 0.064(4) 0.067(4) 0.031(3) 0.031(3) 0.044(3)
O50 0.119(7) 0.049(4) 0.083(5) 0.038(4) 0.060(5) 0.033(4)
O61 0.060(4) 0.045(3) 0.066(4) 0.039(3) 0.024(3) 0.018(3)
N7 0.031(3) 0.033(3) 0.020(3) 0.014(2) 0.011(2) 0.011(3)
N8 0.033(3) 0.037(3) 0.022(3) 0.015(3) 0.010(2) 0.019(3)
N9 0.025(3) 0.029(3) 0.021(2) 0.012(2) 0.005(2) 0.013(2)
N10 0.029(3) 0.028(3) 0.023(3) 0.013(2) 0.007(2) 0.012(2)
N13 0.025(3) 0.031(3) 0.029(3) 0.006(3) 0.010(2) 0.011(3)
N25 0.028(3) 0.033(3) 0.034(3) 0.021(3) 0.010(2) 0.016(3)
N37 0.034(3) 0.035(3) 0.030(3) 0.017(3) 0.013(2) 0.017(3)
N43 0.029(3) 0.039(3) 0.028(3) 0.025(3) 0.011(2) 0.016(3)
C1 0.025(3) 0.024(3) 0.027(3) 0.009(3) 0.005(3) 0.001(3)
C2 0.045(5) 0.046(5) 0.041(4) 0.012(4) 0.024(4) 0.012(4)
C3 0.067(6) 0.051(6) 0.039(5) 0.007(4) 0.023(5) -0.004(5)
C4 0.066(7) 0.078(8) 0.028(4) 0.020(5) 0.008(4) -0.022(6)
C5 0.040(5) 0.081(7) 0.051(5) 0.045(6) -0.018(4) -0.015(5)
C6 0.032(4) 0.053(5) 0.042(4) 0.026(4) 0.006(3) 0.008(4)
C11 0.025(3) 0.026(3) 0.018(3) 0.007(3) 0.004(2) 0.009(3)
C12 0.026(3) 0.037(4) 0.023(3) 0.015(3) 0.004(3) 0.010(3)
C14 0.033(4) 0.033(4) 0.026(3) 0.013(3) 0.014(3) 0.016(3)
C15 0.032(4) 0.036(4) 0.041(4) 0.013(3) 0.008(3) 0.011(3)
C16 0.050(5) 0.031(4) 0.047(5) 0.005(4) 0.006(4) 0.019(4)
C17 0.061(5) 0.048(5) 0.039(4) 0.020(4) 0.020(4) 0.035(4)
C18 0.041(4) 0.038(4) 0.037(4) 0.018(3) 0.017(3) 0.021(3)
C19 0.033(4) 0.040(4) 0.036(4) 0.008(3) 0.012(3) 0.012(3)
C21 0.085(9) 0.085(9) 0.114(11) 0.019(8) 0.015(8) 0.069(8)
C22 0.050(5) 0.039(4) 0.027(3) 0.011(3) 0.013(3) 0.018(4)
C23 0.025(3) 0.033(4) 0.026(3) 0.020(3) 0.007(3) 0.009(3)
C24 0.023(3) 0.040(4) 0.023(3) 0.018(3) 0.006(2) 0.012(3)
C25 0.031(3) 0.037(4) 0.034(4) 0.025(3) 0.012(3) 0.015(3)
C27 0.028(3) 0.042(4) 0.032(3) 0.021(3) 0.010(3) 0.016(3)
C28 0.031(4) 0.033(4) 0.049(4) 0.025(4) 0.011(3) 0.015(3)
C29 0.046(5) 0.037(4) 0.048(5) 0.020(4) 0.013(4) 0.022(4)
C30 0.037(4) 0.051(5) 0.033(4) 0.014(4) 0.010(3) 0.027(4)
C31 0.042(4) 0.054(5) 0.048(4) 0.033(4) 0.026(4) 0.026(4)
C32 0.043(4) 0.038(4) 0.044(4) 0.025(4) 0.017(3) 0.021(4)
C34 0.054(5) 0.053(5) 0.065(6) 0.015(5) 0.017(5) 0.041(5)
C35 0.066(6) 0.084(7) 0.048(5) 0.049(5) 0.030(4) 0.055(5)
C36 0.041(4) 0.048(5) 0.026(3) 0.021(3) 0.001(3) 0.017(4)
C38 0.036(4) 0.034(4) 0.032(4) 0.015(3) 0.012(3) 0.021(3)
C39 0.034(3) 0.029(3) 0.021(3) 0.011(3) 0.009(3) 0.016(3)
C40 0.036(4) 0.051(4) 0.023(3) 0.021(3) 0.014(3) 0.028(3)
C41 0.036(4) 0.039(4) 0.027(3) 0.020(3) 0.017(3) 0.023(3)
C42 0.028(3) 0.040(4) 0.026(3) 0.020(3) 0.008(3) 0.014(3)
C44 0.026(3) 0.033(4) 0.038(4) 0.020(3) 0.011(3) 0.009(3)
C45 0.034(4) 0.036(4) 0.033(4) 0.017(3) 0.009(3) 0.015(3)
C46 0.036(4) 0.034(4) 0.044(4) 0.013(4) 0.014(3) 0.009(3)
C47 0.069(6) 0.038(4) 0.050(5) 0.023(4) 0.037(4) 0.024(4)
C48 0.055(5) 0.068(6) 0.043(4) 0.039(5) 0.018(4) 0.029(5)
C49 0.032(4) 0.045(5) 0.039(4) 0.023(4) -0.001(3) 0.005(4)
C51 0.120(12) 0.081(9) 0.117(12) 0.058(9) 0.068(10) 0.037(9)
C52 0.047(4) 0.046(5) 0.026(3) 0.016(3) 0.013(3) 0.022(4)
C53 0.084(7) 0.048(5) 0.021(3) 0.016(4) 0.020(4) 0.030(5)
C54 0.057(5) 0.049(5) 0.029(4) 0.012(4) 0.005(4) 0.014(4)
C55 0.033(4) 0.025(3) 0.027(3) 0.008(3) 0.006(3) 0.008(3)
C56 0.057(5) 0.043(5) 0.036(4) 0.015(4) 0.017(4) 0.026(4)
C57 0.066(6) 0.064(6) 0.053(5) 0.039(5) 0.037(5) 0.033(5)
C58 0.042(4) 0.036(4) 0.035(4) 0.018(3) 0.008(3) 0.011(3)
C59 0.071(6) 0.039(5) 0.058(5) 0.027(4) 0.030(5) 0.032(5)
C60 0.058(5) 0.045(5) 0.052(5) 0.030(4) 0.029(4) 0.026(4)
C62 0.114(10) 0.054(6) 0.053(6) 0.030(5) 0.027(6) 0.043(6)
C63 0.043(4) 0.030(4) 0.035(4) 0.018(3) 0.019(3) 0.013(3)
C64 0.037(4) 0.042(5) 0.039(4) 0.015(4) 0.009(3) 0.013(4)
C65 0.065(6) 0.039(5) 0.043(5) 0.000(4) 0.006(4) -0.002(5)
C66 0.095(9) 0.041(6) 0.086(8) 0.030(6) 0.030(7) 0.024(6)
C67 0.074(7) 0.044(5) 0.080(7) 0.029(5) 0.019(6) 0.029(5)
C68 0.051(5) 0.043(5) 0.044(4) 0.021(4) 0.008(4) 0.022(4)
C69 0.022(3) 0.027(3) 0.027(3) 0.011(3) 0.006(2) 0.013(3)
C70 0.028(3) 0.041(4) 0.026(3) 0.015(3) 0.011(3) 0.019(3)
C71 0.046(5) 0.061(5) 0.028(4) 0.020(4) 0.013(3) 0.029(4)
C72 0.037(4) 0.062(6) 0.023(3) 0.006(4) 0.004(3) 0.023(4)
C73 0.026(4) 0.039(4) 0.038(4) 0.006(3) 0.005(3) 0.010(3)
C74 0.028(3) 0.038(4) 0.028(3) 0.011(3) 0.005(3) 0.014(3)
C75 0.031(4) 0.045(4) 0.037(4) 0.026(3) 0.013(3) 0.020(3)
C76 0.052(5) 0.043(5) 0.040(4) 0.022(4) 0.020(4) 0.022(4)
C77 0.083(7) 0.044(5) 0.058(5) 0.032(4) 0.035(5) 0.042(5)
C78 0.095(8) 0.090(8) 0.048(5) 0.041(6) 0.028(5) 0.075(7)
C79 0.051(5) 0.113(9) 0.035(4) 0.037(5) 0.020(4) 0.056(6)
C80 0.032(4) 0.060(5) 0.030(4) 0.026(4) 0.011(3) 0.024(4)

loop_
_atom_type_symbol
_atom_type_description
_atom_type_scat_dispersion_real
_atom_type_scat_dispersion_imag
_atom_type_scat_source
C C .0033 .0016 'International Tables Vol C Tables 4.2.6.8 and 6.1.1.4'
H H .0000 .0000 'International Tables Vol C Tables 4.2.6.8 and 6.1.1.4'
Cu Cu .3201 1.2651 'International Tables Vol C Tables 4.2.6.8 and 6.1.1.4'
N N .0061 .0033 'International Tables Vol C Tables 4.2.6.8 and 6.1.1.4'
O O .0106 .0060 'International Tables Vol C Tables 4.2.6.8 and 6.1.1.4'
Pt Pt -1.7033 8.3905 'International Tables Vol C Tables 4.2.6.8 and 6.1.1.4'

loop_
_geom_angle_atom_site_label_1
_geom_angle_atom_site_label_2
_geom_angle_atom_site_label_3
_geom_angle
C75 Pt1 C69 88.6(3)
C75 Pt1 N10 172.2(3)
C69 Pt1 N10 99.2(2)
C75 Pt1 N13 96.1(3)
C69 Pt1 N13 172.5(3)
N10 Pt1 N13 76.3(2)
C75 Pt1 Cu1 104.1(2)
C69 Pt1 Cu1 52.45(19)
N10 Pt1 Cu1 80.00(16)
N13 Pt1 Cu1 131.24(16)
C63 Pt2 C1 87.0(3)
C63 Pt2 N7 172.4(3)
C1 Pt2 N7 100.1(2)
C63 Pt2 N43 96.0(3)
C1 Pt2 N43 172.5(3)
N7 Pt2 N43 77.3(2)
C63 Pt2 Cu1 113.1(2)
C1 Pt2 Cu1 48.61(19)
N7 Pt2 Cu1 70.48(15)
N43 Pt2 Cu1 134.96(16)
C1 Cu1 C69 165.6(3)
C1 Cu1 C70 148.3(3)
C69 Cu1 C70 36.1(2)
C1 Cu1 C2 34.4(3)
C69 Cu1 C2 132.1(3)
C70 Cu1 C2 128.4(3)
C1 Cu1 Pt1 117.6(2)
C69 Cu1 Pt1 48.17(18)
C70 Cu1 Pt1 74.10(16)
C2 Cu1 Pt1 87.27(18)
C1 Cu1 Pt2 47.20(19)
C69 Cu1 Pt2 144.34(18)
C70 Cu1 Pt2 109.52(17)
C2 Cu1 Pt2 71.18(18)
Pt1 Cu1 Pt2 155.22(4)
C1 Cu1 Cu2 95.5(2)
C69 Cu1 Cu2 89.75(18)
C70 Cu1 Cu2 112.32(19)
C2 Cu1 Cu2 118.0(2)
Pt1 Cu1 Cu2 99.01(4)
Pt2 Cu1 Cu2 101.83(4)
N9 Cu2 N8 150.7(2)
N9 Cu2 N37 121.3(2)
N8 Cu2 N37 79.1(2)
N9 Cu2 N25 78.2(2)
N8 Cu2 N25 126.1(2)
N37 Cu2 N25 89.1(2)
N9 Cu2 Cu1 81.62(17)
N8 Cu2 Cu1 69.12(17)
N37 Cu2 Cu1 130.09(16)
N25 Cu2 Cu1 140.69(16)
C17 O20 C21 118.6(9)
C30 O33 C34 117.2(7)
C51 O50 C47 121.4(11)
C58 O61 C62 117.9(7)
N8 N7 C41 107.8(6)
N8 N7 Pt2 135.4(4)
C41 N7 Pt2 115.5(5)
N7 N8 C39 108.6(5)
N7 N8 Cu2 136.3(4)
C39 N8 Cu2 115.1(5)
N10 N9 C24 107.1(5)
N10 N9 Cu2 133.1(4)
C24 N9 Cu2 117.5(4)
N9 N10 C11 109.1(5)
N9 N10 Pt1 133.5(4)
C11 N10 Pt1 117.2(5)
C12 N13 C14 122.0(6)
C12 N13 Pt1 115.8(5)
C14 N13 Pt1 122.1(5)
C25 N25 C27 122.3(6)
C25 N25 Cu2 112.2(5)
C27 N25 Cu2 123.1(4)
C38 N37 C55 122.6(6)
C38 N37 Cu2 111.5(5)
C55 N37 Cu2 125.8(4)
C42 N43 C44 119.7(6)
C42 N43 Pt2 115.5(5)
C44 N43 Pt2 124.5(5)
C6 C1 C2 115.8(7)
C6 C1 Pt2 118.2(6)
C2 C1 Pt2 124.9(6)
C6 C1 Cu1 107.2(5)
C2 C1 Cu1 90.2(5)
Pt2 C1 Cu1 84.2(3)
C3 C2 C1 123.0(10)
C3 C2 Cu1 122.5(7)
C1 C2 Cu1 55.4(4)
C4 C3 C2 121.1(11)
C3 C4 C5 120.3(9)
C6 C5 C4 117.9(10)
C1 C6 C5 121.9(9)
N10 C11 C23 110.2(6)
N10 C11 C12 114.7(6)
C23 C11 C12 134.6(6)
N13 C12 C11 115.7(6)
N13 C12 C22 123.2(7)
C11 C12 C22 121.0(6)
C19 C14 C15 117.3(7)
C19 C14 N13 121.5(7)
C15 C14 N13 120.6(6)
C16 C15 C14 120.4(7)
C15 C16 C17 119.8(8)
O20 C17 C16 114.9(8)
O20 C17 C18 124.4(8)
C16 C17 C18 120.7(8)
C19 C18 C17 118.5(7)
C18 C19 C14 123.2(8)
C24 C23 C11 103.9(6)
C24 C23 C36 129.8(7)
C11 C23 C36 126.2(7)
N9 C24 C23 109.8(6)
N9 C24 C25 114.5(6)
C23 C24 C25 135.4(6)
N25 C25 C24 115.8(6)
N25 C25 C35 125.0(7)
C24 C25 C35 119.2(6)
C28 C27 C32 118.5(7)
C28 C27 N25 125.0(7)
C32 C27 N25 116.4(7)
C27 C28 C29 122.0(7)
C30 C29 C28 119.2(8)
O33 C30 C31 116.1(8)
O33 C30 C29 124.7(8)
C31 C30 C29 119.2(7)
C32 C31 C30 120.0(7)
C31 C32 C27 120.8(7)
N37 C38 C39 115.7(7)
N37 C38 C54 124.7(7)
C39 C38 C54 119.6(7)
N8 C39 C40 110.2(6)
N8 C39 C38 117.7(6)
C40 C39 C38 132.0(7)
C39 C40 C41 102.9(6)
C39 C40 C53 128.7(7)
C41 C40 C53 128.4(7)
N7 C41 C40 110.5(6)
N7 C41 C42 115.0(6)
C40 C41 C42 134.5(6)
N43 C42 C41 115.4(6)
N43 C42 C52 124.4(7)
C41 C42 C52 120.1(7)
C49 C44 C45 117.9(7)
C49 C44 N43 123.8(7)
C45 C44 N43 118.3(6)
C46 C45 C44 121.7(7)
C47 C46 C45 119.8(8)
C46 C47 O50 115.7(9)
C46 C47 C48 120.0(8)
O50 C47 C48 124.4(9)
C47 C48 C49 119.6(8)
C44 C49 C48 120.9(7)
C60 C55 C56 118.3(7)
C60 C55 N37 122.9(7)
C56 C55 N37 118.4(7)
C57 C56 C55 120.9(8)
C58 C57 C56 120.2(8)
O61 C58 C57 115.6(7)
O61 C58 C59 124.9(8)
C57 C58 C59 119.4(8)
C58 C59 C60 120.0(8)
C55 C60 C59 121.1(8)
C68 C63 C64 115.0(7)
C68 C63 Pt2 121.5(6)
C64 C63 Pt2 123.5(6)
C65 C64 C63 123.4(9)
C64 C65 C66 119.4(9)
C67 C66 C65 119.6(10)
C66 C67 C68 120.6(10)
C63 C68 C67 122.0(9)
C74 C69 C70 116.0(6)
C74 C69 Pt1 119.3(5)
C70 C69 Pt1 124.1(5)
C74 C69 Cu1 117.7(5)
C70 C69 Cu1 82.0(4)
Pt1 C69 Cu1 79.4(2)
C71 C70 C69 121.0(7)
C71 C70 Cu1 125.7(5)
C69 C70 Cu1 61.9(3)
C72 C71 C70 121.1(8)
C71 C72 C73 119.1(7)
C74 C73 C72 120.1(8)
C73 C74 C69 122.6(7)
C80 C75 C76 115.9(7)
C80 C75 Pt1 123.7(6)
C76 C75 Pt1 120.2(6)
C77 C76 C75 121.9(8)
C78 C77 C76 119.1(9)
C79 C78 C77 121.4(8)
C78 C79 C80 119.6(9)
C79 C80 C75 122.0(9)

loop_
_geom_bond_atom_site_label_1
_geom_bond_atom_site_label_2
_geom_bond_distance
Pt1 C75 1.992(7)
Pt1 C69 2.016(7)
Pt1 N10 2.058(5)
Pt1 N13 2.127(6)
Pt1 Cu1 2.6585(9)
Pt2 C63 1.990(7)
Pt2 C1 2.024(7)
Pt2 N7 2.064(6)
Pt2 N43 2.117(5)
Pt2 Cu1 2.7441(10)
Cu1 C1 2.069(7)
Cu1 C69 2.144(7)
Cu1 C70 2.408(7)
Cu1 C2 2.515(9)
Cu1 Cu2 2.7529(14)
Cu2 N9 1.962(5)
Cu2 N8 1.983(6)
Cu2 N37 2.205(6)
Cu2 N25 2.206(6)
O20 C17 1.373(10)
O20 C21 1.430(14)
O33 C30 1.364(9)
O33 C34 1.443(11)
O50 C51 1.321(17)
O50 C47 1.376(11)
O61 C58 1.373(9)
O61 C62 1.422(12)
N7 N8 1.343(8)
N7 C41 1.368(8)
N8 C39 1.364(9)
N9 N10 1.346(8)
N9 C24 1.391(8)
N10 C11 1.357(8)
N13 C12 1.315(9)
N13 C14 1.420(9)
N25 C25 1.292(9)
N25 C27 1.428(9)
N37 C38 1.287(9)
N37 C55 1.416(9)
N43 C42 1.329(10)
N43 C44 1.422(9)
C1 C6 1.406(11)
C1 C2 1.420(11)
C2 C3 1.361(13)
C3 C4 1.340(17)
C4 C5 1.437(18)
C5 C6 1.410(12)
C11 C23 1.396(9)
C11 C12 1.448(10)
C12 C22 1.513(9)
C14 C19 1.388(10)
C14 C15 1.411(10)
C15 C16 1.384(11)
C16 C17 1.387(12)
C17 C18 1.387(12)
C18 C19 1.365(11)
C23 C24 1.395(10)
C23 C36 1.487(9)
C24 C25 1.475(10)
C25 C35 1.503(10)
C27 C28 1.355(11)
C27 C32 1.396(10)
C28 C29 1.403(11)
C29 C30 1.392(12)
C30 C31 1.389(12)
C31 C32 1.389(11)
C38 C39 1.476(10)
C38 C54 1.482(11)
C39 C40 1.404(9)
C40 C41 1.404(11)
C40 C53 1.508(10)
C41 C42 1.457(10)
C42 C52 1.509(10)
C44 C49 1.365(10)
C44 C45 1.392(10)
C45 C46 1.386(11)
C46 C47 1.365(13)
C47 C48 1.379(13)
C48 C49 1.412(12)
C55 C60 1.378(11)
C55 C56 1.386(11)
C56 C57 1.382(12)
C57 C58 1.379(13)
C58 C59 1.379(12)
C59 C60 1.387(12)
C63 C68 1.410(11)
C63 C64 1.411(11)
C64 C65 1.381(13)
C65 C66 1.409(16)
C66 C67 1.353(16)
C67 C68 1.412(13)
C69 C74 1.398(10)
C69 C70 1.433(10)
C70 C71 1.390(10)
C71 C72 1.373(13)
C72 C73 1.404(12)
C73 C74 1.380(10)
C75 C80 1.406(10)
C75 C76 1.411(12)
C76 C77 1.397(12)
C77 C78 1.373(15)
C78 C79 1.362(16)
C79 C80 1.393(12)

loop_
_geom_torsion_atom_site_label_1
_geom_torsion_atom_site_label_2
_geom_torsion_atom_site_label_3
_geom_torsion_atom_site_label_4
_geom_torsion
C75 Pt1 Cu1 C1 -100.4(3)
C69 Pt1 Cu1 C1 -177.4(3)
N10 Pt1 Cu1 C1 72.7(3)
N13 Pt1 Cu1 C1 11.1(3)
C75 Pt1 Cu1 C69 77.0(3)
N10 Pt1 Cu1 C69 -109.9(3)
N13 Pt1 Cu1 C69 -171.5(3)
C75 Pt1 Cu1 C70 47.7(3)
C69 Pt1 Cu1 C70 -29.3(3)
N10 Pt1 Cu1 C70 -139.1(3)
N13 Pt1 Cu1 C70 159.2(3)
C75 Pt1 Cu1 C2 -83.6(3)
C69 Pt1 Cu1 C2 -160.6(3)
N10 Pt1 Cu1 C2 89.5(3)
N13 Pt1 Cu1 C2 27.9(3)
C75 Pt1 Cu1 Pt2 -54.5(3)
C69 Pt1 Cu1 Pt2 -131.5(3)
N10 Pt1 Cu1 Pt2 118.62(18)
N13 Pt1 Cu1 Pt2 57.0(3)
C75 Pt1 Cu1 Cu2 158.5(2)
C69 Pt1 Cu1 Cu2 81.5(2)
N10 Pt1 Cu1 Cu2 -28.37(16)
N13 Pt1 Cu1 Cu2 -90.0(2)
C63 Pt2 Cu1 C1 63.2(4)
N7 Pt2 Cu1 C1 -124.0(3)
N43 Pt2 Cu1 C1 -170.9(4)
C63 Pt2 Cu1 C69 -103.8(4)
C1 Pt2 Cu1 C69 -166.9(4)
N7 Pt2 Cu1 C69 69.0(4)
N43 Pt2 Cu1 C69 22.1(4)
C63 Pt2 Cu1 C70 -91.2(3)
C1 Pt2 Cu1 C70 -154.4(3)
N7 Pt2 Cu1 C70 81.6(3)
N43 Pt2 Cu1 C70 34.7(3)
C63 Pt2 Cu1 C2 33.9(4)
C1 Pt2 Cu1 C2 -29.2(4)
N7 Pt2 Cu1 C2 -153.3(3)
N43 Pt2 Cu1 C2 159.8(3)
C63 Pt2 Cu1 Pt1 3.0(3)
C1 Pt2 Cu1 Pt1 -60.1(3)
N7 Pt2 Cu1 Pt1 175.87(19)
N43 Pt2 Cu1 Pt1 129.0(2)
C63 Pt2 Cu1 Cu2 149.7(2)
C1 Pt2 Cu1 Cu2 86.5(3)
N7 Pt2 Cu1 Cu2 -37.47(17)
N43 Pt2 Cu1 Cu2 -84.4(2)
C1 Cu1 Cu2 N9 -92.6(3)
C69 Cu1 Cu2 N9 74.0(2)
C70 Cu1 Cu2 N9 103.0(2)
C2 Cu1 Cu2 N9 -65.2(3)
Pt1 Cu1 Cu2 N9 26.53(16)
Pt2 Cu1 Cu2 N9 -139.98(16)
C1 Cu1 Cu2 N8 88.9(3)
C69 Cu1 Cu2 N8 -104.4(3)
C70 Cu1 Cu2 N8 -75.5(3)
C2 Cu1 Cu2 N8 116.4(3)
Pt1 Cu1 Cu2 N8 -151.92(19)
Pt2 Cu1 Cu2 N8 41.57(18)
C1 Cu1 Cu2 N37 143.1(3)
C69 Cu1 Cu2 N37 -50.3(3)
C70 Cu1 Cu2 N37 -21.3(3)
C2 Cu1 Cu2 N37 170.5(3)
Pt1 Cu1 Cu2 N37 -97.8(2)
Pt2 Cu1 Cu2 N37 95.7(2)
C1 Cu1 Cu2 N25 -33.0(3)
C69 Cu1 Cu2 N25 133.7(3)
C70 Cu1 Cu2 N25 162.6(3)
C2 Cu1 Cu2 N25 -5.5(3)
Pt1 Cu1 Cu2 N25 86.2(2)
Pt2 Cu1 Cu2 N25 -80.3(2)
C63 Pt2 N7 N8 145.5(19)
C1 Pt2 N7 N8 -13.0(7)
N43 Pt2 N7 N8 174.2(7)
Cu1 Pt2 N7 N8 26.1(6)
C63 Pt2 N7 C41 -19(2)
C1 Pt2 N7 C41 -178.0(5)
N43 Pt2 N7 C41 9.2(5)
Cu1 Pt2 N7 C41 -138.8(5)
C41 N7 N8 C39 1.6(7)
Pt2 N7 N8 C39 -164.2(5)
C41 N7 N8 Cu2 -176.7(5)
Pt2 N7 N8 Cu2 17.5(10)
N9 Cu2 N8 N7 -48.4(9)
N37 Cu2 N8 N7 173.9(7)
N25 Cu2 N8 N7 93.1(7)
Cu1 Cu2 N8 N7 -45.2(6)
N9 Cu2 N8 C39 133.4(5)
N37 Cu2 N8 C39 -4.3(5)
N25 Cu2 N8 C39 -85.2(5)
Cu1 Cu2 N8 C39 136.5(5)
N8 Cu2 N9 N10 -13.5(9)
N37 Cu2 N9 N10 115.8(6)
N25 Cu2 N9 N10 -162.5(6)
Cu1 Cu2 N9 N10 -16.4(6)
N8 Cu2 N9 C24 146.8(5)
N37 Cu2 N9 C24 -83.9(5)
N25 Cu2 N9 C24 -2.3(5)
Cu1 Cu2 N9 C24 143.8(5)
C24 N9 N10 C11 -0.7(7)
Cu2 N9 N10 C11 161.0(5)
C24 N9 N10 Pt1 -174.7(5)
Cu2 N9 N10 Pt1 -12.9(9)
C75 Pt1 N10 N9 154.4(17)
C69 Pt1 N10 N9 -16.6(6)
N13 Pt1 N10 N9 169.5(6)
Cu1 Pt1 N10 N9 32.5(6)
C75 Pt1 N10 C11 -19(2)
C69 Pt1 N10 C11 169.9(5)
N13 Pt1 N10 C11 -4.0(5)
Cu1 Pt1 N10 C11 -141.1(5)
C75 Pt1 N13 C12 -177.7(5)
C69 Pt1 N13 C12 -49.2(19)
N10 Pt1 N13 C12 4.4(5)
Cu1 Pt1 N13 C12 67.5(6)
C75 Pt1 N13 C14 3.0(6)
C69 Pt1 N13 C14 131.6(17)
N10 Pt1 N13 C14 -174.9(6)
Cu1 Pt1 N13 C14 -111.8(5)
N9 Cu2 N25 C25 -6.2(5)
N8 Cu2 N25 C25 -168.0(5)
N37 Cu2 N25 C25 116.1(5)
Cu1 Cu2 N25 C25 -66.9(6)
N9 Cu2 N25 C27 -168.9(6)
N8 Cu2 N25 C27 29.2(6)
N37 Cu2 N25 C27 -46.6(5)
Cu1 Cu2 N25 C27 130.4(5)
N9 Cu2 N37 C38 -148.8(5)
N8 Cu2 N37 C38 8.5(5)
N25 Cu2 N37 C38 135.5(5)
Cu1 Cu2 N37 C38 -42.0(6)
N9 Cu2 N37 C55 26.7(7)
N8 Cu2 N37 C55 -175.9(6)
N25 Cu2 N37 C55 -48.9(6)
Cu1 Cu2 N37 C55 133.6(5)
C63 Pt2 N43 C42 172.3(5)
C1 Pt2 N43 C42 -74(2)
N7 Pt2 N43 C42 -4.1(5)
Cu1 Pt2 N43 C42 40.8(6)
C63 Pt2 N43 C44 -13.0(6)
C1 Pt2 N43 C44 100.2(19)
N7 Pt2 N43 C44 170.6(6)
Cu1 Pt2 N43 C44 -144.5(4)
C63 Pt2 C1 C6 128.9(6)
N7 Pt2 C1 C6 -53.9(6)
N43 Pt2 C1 C6 15(2)
Cu1 Pt2 C1 C6 -106.4(6)
C63 Pt2 C1 C2 -38.5(7)
N7 Pt2 C1 C2 138.7(6)
N43 Pt2 C1 C2 -152.3(17)
Cu1 Pt2 C1 C2 86.2(6)
C63 Pt2 C1 Cu1 -124.7(3)
N7 Pt2 C1 Cu1 52.5(3)
N43 Pt2 C1 Cu1 121.4(18)
C69 Cu1 C1 C6 -94.3(12)
C70 Cu1 C1 C6 168.6(5)
C2 Cu1 C1 C6 -117.2(8)
Pt1 Cu1 C1 C6 -86.5(6)
Pt2 Cu1 C1 C6 117.8(6)
Cu2 Cu1 C1 C6 16.7(5)
C69 Cu1 C1 C2 22.9(14)
C70 Cu1 C1 C2 -74.3(7)
Pt1 Cu1 C1 C2 30.7(5)
Pt2 Cu1 C1 C2 -125.1(6)
Cu2 Cu1 C1 C2 133.9(5)
C69 Cu1 C1 Pt2 147.9(10)
C70 Cu1 C1 Pt2 50.8(6)
C2 Cu1 C1 Pt2 125.1(6)
Pt1 Cu1 C1 Pt2 155.79(11)
Cu2 Cu1 C1 Pt2 -101.03(19)
C6 C1 C2 C3 0.0(12)
Pt2 C1 C2 C3 167.7(7)
Cu1 C1 C2 C3 -109.3(8)
C6 C1 C2 Cu1 109.3(6)
Pt2 C1 C2 Cu1 -83.1(5)
C1 Cu1 C2 C3 110.1(11)
C69 Cu1 C2 C3 -62.4(10)
C70 Cu1 C2 C3 -110.1(9)
Pt1 Cu1 C2 C3 -42.9(9)
Pt2 Cu1 C2 C3 149.5(10)
Cu2 Cu1 C2 C3 55.8(9)
C69 Cu1 C2 C1 -172.5(4)
C70 Cu1 C2 C1 139.8(5)
Pt1 Cu1 C2 C1 -153.1(5)
Pt2 Cu1 C2 C1 39.4(4)
Cu2 Cu1 C2 C1 -54.3(5)
C1 C2 C3 C4 -0.6(14)
Cu1 C2 C3 C4 -67.6(12)
C2 C3 C4 C5 -0.1(15)
C3 C4 C5 C6 1.3(14)
C2 C1 C6 C5 1.3(11)
Pt2 C1 C6 C5 -167.3(6)
Cu1 C1 C6 C5 100.1(8)
C4 C5 C6 C1 -1.9(12)
N9 N10 C11 C23 1.1(8)
Pt1 N10 C11 C23 176.1(4)
N9 N10 C11 C12 -171.8(6)
Pt1 N10 C11 C12 3.2(8)
C14 N13 C12 C11 175.2(6)
Pt1 N13 C12 C11 -4.0(8)
C14 N13 C12 C22 -5.5(11)
Pt1 N13 C12 C22 175.3(6)
N10 C11 C12 N13 0.6(9)
C23 C11 C12 N13 -169.9(7)
N10 C11 C12 C22 -178.7(6)
C23 C11 C12 C22 10.7(12)
C12 N13 C14 C19 126.4(8)
Pt1 N13 C14 C19 -54.4(9)
C12 N13 C14 C15 -62.8(10)
Pt1 N13 C14 C15 116.4(7)
C19 C14 C15 C16 -1.5(12)
N13 C14 C15 C16 -172.7(8)
C14 C15 C16 C17 0.2(13)
C21 O20 C17 C16 -173.0(11)
C21 O20 C17 C18 5.7(15)
C15 C16 C17 O20 179.1(8)
C15 C16 C17 C18 0.3(14)
O20 C17 C18 C19 -178.1(8)
C16 C17 C18 C19 0.6(12)
C17 C18 C19 C14 -2.1(12)
C15 C14 C19 C18 2.6(12)
N13 C14 C19 C18 173.6(7)
N10 C11 C23 C24 -0.9(8)
C12 C11 C23 C24 170.0(8)
N10 C11 C23 C36 -176.8(7)
C12 C11 C23 C36 -6.0(13)
N10 N9 C24 C23 0.2(8)
Cu2 N9 C24 C23 -164.9(5)
N10 N9 C24 C25 174.6(6)
Cu2 N9 C24 C25 9.6(8)
C11 C23 C24 N9 0.4(8)
C36 C23 C24 N9 176.2(7)
C11 C23 C24 C25 -172.3(8)
C36 C23 C24 C25 3.4(14)
C27 N25 C25 C24 175.8(6)
Cu2 N25 C25 C24 12.9(8)
C27 N25 C25 C35 -2.5(12)
Cu2 N25 C25 C35 -165.4(7)
N9 C24 C25 N25 -15.2(9)
C23 C24 C25 N25 157.4(8)
N9 C24 C25 C35 163.2(7)
C23 C24 C25 C35 -24.2(13)
C25 N25 C27 C28 -48.1(11)
Cu2 N25 C27 C28 113.0(7)
C25 N25 C27 C32 134.5(7)
Cu2 N25 C27 C32 -64.5(8)
C32 C27 C28 C29 -3.0(12)
N25 C27 C28 C29 179.5(7)
C27 C28 C29 C30 -0.5(12)
C34 O33 C30 C31 -177.1(8)
C34 O33 C30 C29 5.1(12)
C28 C29 C30 O33 -178.1(7)
C28 C29 C30 C31 4.1(12)
O33 C30 C31 C32 177.8(7)
C29 C30 C31 C32 -4.2(12)
C30 C31 C32 C27 0.7(13)
C28 C27 C32 C31 2.9(12)
N25 C27 C32 C31 -179.4(7)
C55 N37 C38 C39 173.7(6)
Cu2 N37 C38 C39 -10.6(8)
C55 N37 C38 C54 -8.1(12)
Cu2 N37 C38 C54 167.6(7)
N7 N8 C39 C40 -1.6(8)
Cu2 N8 C39 C40 177.2(4)
N7 N8 C39 C38 -178.5(6)
Cu2 N8 C39 C38 0.2(8)
N37 C38 C39 N8 7.7(10)
C54 C38 C39 N8 -170.6(7)
N37 C38 C39 C40 -168.5(7)
C54 C38 C39 C40 13.2(12)
N8 C39 C40 C41 0.9(8)
C38 C39 C40 C41 177.2(7)
N8 C39 C40 C53 -179.4(7)
C38 C39 C40 C53 -3.0(13)
N8 N7 C41 C40 -1.1(8)
Pt2 N7 C41 C40 167.9(5)
N8 N7 C41 C42 178.2(6)
Pt2 N7 C41 C42 -12.8(8)
C39 C40 C41 N7 0.1(8)
C53 C40 C41 N7 -179.6(7)
C39 C40 C41 C42 -178.9(7)
C53 C40 C41 C42 1.3(14)
C44 N43 C42 C41 -176.3(6)
Pt2 N43 C42 C41 -1.4(8)
C44 N43 C42 C52 -0.7(10)
Pt2 N43 C42 C52 174.3(5)
N7 C41 C42 N43 9.3(9)
C40 C41 C42 N43 -171.7(7)
N7 C41 C42 C52 -166.5(6)
C40 C41 C42 C52 12.5(12)
C42 N43 C44 C49 -58.0(10)
Pt2 N43 C44 C49 127.5(7)
C42 N43 C44 C45 121.7(8)
Pt2 N43 C44 C45 -52.8(9)
C49 C44 C45 C46 0.1(12)
N43 C44 C45 C46 -179.6(7)
C44 C45 C46 C47 0.7(12)
C45 C46 C47 O50 177.7(8)
C45 C46 C47 C48 -2.5(13)
C51 O50 C47 C46 176.2(10)
C51 O50 C47 C48 -3.6(15)
C46 C47 C48 C49 3.5(14)
O50 C47 C48 C49 -176.8(9)
C45 C44 C49 C48 0.9(13)
N43 C44 C49 C48 -179.4(8)
C47 C48 C49 C44 -2.7(14)
C38 N37 C55 C60 -51.4(11)
Cu2 N37 C55 C60 133.6(7)
C38 N37 C55 C56 137.1(8)
Cu2 N37 C55 C56 -38.0(9)
C60 C55 C56 C57 3.8(13)
N37 C55 C56 C57 175.7(8)
C55 C56 C57 C58 -1.8(14)
C62 O61 C58 C57 166.3(9)
C62 O61 C58 C59 -13.5(13)
C56 C57 C58 O61 179.6(8)
C56 C57 C58 C59 -0.7(14)
O61 C58 C59 C60 -179.3(9)
C57 C58 C59 C60 1.0(14)
C56 C55 C60 C59 -3.5(13)
N37 C55 C60 C59 -175.0(8)
C58 C59 C60 C55 1.1(15)
C1 Pt2 C63 C68 132.5(7)
N7 Pt2 C63 C68 -26(2)
N43 Pt2 C63 C68 -54.4(7)
Cu1 Pt2 C63 C68 90.4(6)
C1 Pt2 C63 C64 -49.3(7)
N7 Pt2 C63 C64 151.9(17)
N43 Pt2 C63 C64 123.8(6)
Cu1 Pt2 C63 C64 -91.4(6)
C68 C63 C64 C65 -2.1(12)
Pt2 C63 C64 C65 179.6(7)
C63 C64 C65 C66 0.2(15)
C64 C65 C66 C67 0.9(17)
C65 C66 C67 C68 0.0(18)
C64 C63 C68 C67 3.0(13)
Pt2 C63 C68 C67 -178.6(8)
C66 C67 C68 C63 -2.0(16)
C75 Pt1 C69 C74 135.1(6)
N10 Pt1 C69 C74 -46.2(5)
N13 Pt1 C69 C74 6(2)
Cu1 Pt1 C69 C74 -115.9(6)
C75 Pt1 C69 C70 -36.4(6)
N10 Pt1 C69 C70 142.4(5)
N13 Pt1 C69 C70 -165.3(15)
Cu1 Pt1 C69 C70 72.7(5)
C75 Pt1 C69 Cu1 -109.0(3)
N10 Pt1 C69 Cu1 69.7(2)
N13 Pt1 C69 Cu1 122.1(17)
C1 Cu1 C69 C74 127.0(11)
C70 Cu1 C69 C74 -115.3(7)
C2 Cu1 C69 C74 144.2(5)
Pt1 Cu1 C69 C74 117.7(6)
Pt2 Cu1 C69 C74 -94.9(6)
Cu2 Cu1 C69 C74 15.3(5)
C1 Cu1 C69 C70 -117.7(11)
C2 Cu1 C69 C70 -100.5(5)
Pt1 Cu1 C69 C70 -127.1(5)
Pt2 Cu1 C69 C70 20.3(6)
Cu2 Cu1 C69 C70 130.6(4)
C1 Cu1 C69 Pt1 9.4(12)
C70 Cu1 C69 Pt1 127.1(5)
C2 Cu1 C69 Pt1 26.6(4)
Pt2 Cu1 C69 Pt1 147.42(16)
Cu2 Cu1 C69 Pt1 -102.36(16)
C74 C69 C70 C71 0.2(10)
Pt1 C69 C70 C71 171.9(6)
Cu1 C69 C70 C71 -116.8(7)
C74 C69 C70 Cu1 117.0(6)
Pt1 C69 C70 Cu1 -71.3(4)
C1 Cu1 C70 C71 -95.1(9)
C69 Cu1 C70 C71 109.6(9)
C2 Cu1 C70 C71 -139.0(7)
Pt1 Cu1 C70 C71 147.8(8)
Pt2 Cu1 C70 C71 -58.0(8)
Cu2 Cu1 C70 C71 54.4(8)
C1 Cu1 C70 C69 155.3(5)
C2 Cu1 C70 C69 111.4(5)
Pt1 Cu1 C70 C69 38.2(4)
Pt2 Cu1 C70 C69 -167.6(3)
Cu2 Cu1 C70 C69 -55.2(4)
C69 C70 C71 C72 -1.3(12)
Cu1 C70 C71 C72 -77.1(10)
C70 C71 C72 C73 1.2(12)
C71 C72 C73 C74 0.0(11)
C72 C73 C74 C69 -1.1(11)
C70 C69 C74 C73 1.0(10)
Pt1 C69 C74 C73 -171.1(5)
Cu1 C69 C74 C73 95.7(7)
C69 Pt1 C75 C80 -59.5(6)
N10 Pt1 C75 C80 129.4(17)
N13 Pt1 C75 C80 114.7(6)
Cu1 Pt1 C75 C80 -110.1(6)
C69 Pt1 C75 C76 125.6(6)
N10 Pt1 C75 C76 -46(2)
N13 Pt1 C75 C76 -60.3(6)
Cu1 Pt1 C75 C76 75.0(6)
C80 C75 C76 C77 -2.0(11)
Pt1 C75 C76 C77 173.4(6)
C75 C76 C77 C78 -1.8(13)
C76 C77 C78 C79 3.7(14)
C77 C78 C79 C80 -1.7(14)
C78 C79 C80 C75 -2.3(12)
C76 C75 C80 C79 4.0(11)
Pt1 C75 C80 C79 -171.1(6)
